data_4088164
loop_
_publ_author_name
'Huang, Da-wei'
'Liu, Yi-Hung'
'Peng, Shie-Ming'
'Liu, Shiuh-Tzung'

_publ_section_title
;
 Dicopper Complexes with Anthyridine-Based Ligands: Coordination and
 Catalytic Activity
;
_journal_issue 2
_journal_name_full Organometallics
_journal_page_first 151
_journal_paper_doi 10.1021/acs.organomet.5b00895
_journal_volume 35
_journal_year 2016
_chemical_formula_sum 'C43 H34.5 Cl2 Cu2 F12 N8.5 O8 P2'
_chemical_formula_weight 1286.21
_space_group_IT_number 2
_space_group_name_Hall '-P 1'
_space_group_name_H-M_alt 'P -1'
_symmetry_cell_setting triclinic
_symmetry_space_group_name_H-M 'P -1'
_atom_sites_solution_hydrogens geom
_atom_sites_solution_primary direct
_atom_sites_solution_secondary difmap
_audit_creation_method SHELXL-97
_cell_angle_alpha 72.240(4)
_cell_angle_beta 71.999(4)
_cell_angle_gamma 63.587(4)
_cell_formula_units_Z 4
_cell_length_a 17.3756(7)
_cell_length_b 17.7904(8)
_cell_length_c 18.7143(9)
_cell_measurement_reflns_used 6572
_cell_measurement_temperature 150(2)
_cell_measurement_theta_max 73.8960
_cell_measurement_theta_min 3.3910
_cell_volume 4831.2(4)
_computing_cell_refinement
; 
CrysAlisPro, Agilent Technologies, 
Version 1.171.36.28 (release 01-02-2013 CrysAlis171 .NET) 
(compiled Feb  1 2013,16:14:44) 
Empirical absorption correction using spherical harmonics, 
 implemented in SCALE3 ABSPACK scaling algorithm. 
;
_computing_data_collection
; 
CrysAlisPro, Agilent Technologies, 
Version 1.171.36.28 (release 01-02-2013 CrysAlis171 .NET) 
(compiled Feb  1 2013,16:14:44) 
Empirical absorption correction using spherical harmonics, 
 implemented in SCALE3 ABSPACK scaling algorithm. 
;
_computing_data_reduction
; 
CrysAlisPro, Agilent Technologies, 
Version 1.171.36.28 (release 01-02-2013 CrysAlis171 .NET) 
(compiled Feb  1 2013,16:14:44) 
Empirical absorption correction using spherical harmonics, 
 implemented in SCALE3 ABSPACK scaling algorithm. 
;
_computing_molecular_graphics SHELXTL
_computing_publication_material SHELXTL
_computing_structure_refinement 'SHELXL-97 (Sheldrick, 1997)'
_computing_structure_solution 'SHELXS-97 (Sheldrick, 1990)'
_diffrn_ambient_temperature 150(2)
_diffrn_measured_fraction_theta_full 0.985
_diffrn_measured_fraction_theta_max 0.985
_diffrn_measurement_device_type 'Oxford Diffraction Gemini A'
_diffrn_measurement_method CCD
_diffrn_radiation_monochromator graphite
_diffrn_radiation_source 'fine-focus sealed tube'
_diffrn_radiation_type CuK\a
_diffrn_radiation_wavelength 1.54178
_diffrn_reflns_av_R_equivalents 0.0397
_diffrn_reflns_av_sigmaI/netI 0.0634
_diffrn_reflns_limit_h_max 20
_diffrn_reflns_limit_h_min -15
_diffrn_reflns_limit_k_max 21
_diffrn_reflns_limit_k_min -21
_diffrn_reflns_limit_l_max 22
_diffrn_reflns_limit_l_min -16
_diffrn_reflns_number 27015
_diffrn_reflns_theta_full 68.00
_diffrn_reflns_theta_max 68.00
_diffrn_reflns_theta_min 3.17
_exptl_absorpt_coefficient_mu 3.721
_exptl_absorpt_correction_T_max 1.00000
_exptl_absorpt_correction_T_min 0.60547
_exptl_absorpt_correction_type multi-scan
_exptl_absorpt_process_details
; 
CrysAlisPro, Agilent Technologies, 
Version 1.171.36.28 (release 01-02-2013 CrysAlis171 .NET) 
(compiled Feb  1 2013,16:14:44) 
Empirical absorption correction using spherical harmonics, 
 implemented in SCALE3 ABSPACK scaling algorithm. 
;
_exptl_crystal_density_diffrn 1.768
_exptl_crystal_density_method 'not measured'
_exptl_crystal_description plate
_exptl_crystal_F_000 2584
_exptl_crystal_size_max 0.20
_exptl_crystal_size_mid 0.15
_exptl_crystal_size_min 0.10
_refine_diff_density_max 2.455
_refine_diff_density_min -0.993
_refine_diff_density_rms 0.137
_refine_ls_extinction_method none
_refine_ls_goodness_of_fit_ref 1.154
_refine_ls_hydrogen_treatment mixed
_refine_ls_matrix_type full
_refine_ls_number_parameters 1348
_refine_ls_number_reflns 17346
_refine_ls_number_restraints 553
_refine_ls_restrained_S_all 1.206
_refine_ls_R_factor_all 0.1328
_refine_ls_R_factor_gt 0.0956
_refine_ls_shift/su_max 0.047
_refine_ls_shift/su_mean 0.001
_refine_ls_structure_factor_coef Fsqd
_refine_ls_weighting_details 'calc w=1/[\s^2^(Fo^2^)+(0.1000P)^2^+24.2970P] where P=(Fo^2^+2Fc^2^)/3'
_refine_ls_weighting_scheme calc
_refine_ls_wR_factor_gt 0.2425
_refine_ls_wR_factor_ref 0.2690
_reflns_number_gt 11517
_reflns_number_total 17346
_reflns_threshold_expression >2sigma(I)
_cod_data_source_file om5b00895_si_003.cif
_cod_data_source_block ic16486
_cod_depositor_comments
;
The following automatic conversions were performed:

data item '_symmetry_cell_setting' value 'Triclinic' was changed to
'triclinic' in accordance with the
/home/saulius/struct/COD-crude-data/automatic-downloads/DataCite-retrospective/ACS/depositions/lib/dictionaries/cif_core.dic
dictionary named 'cif_core.dic' version 2.4.2 last updated on
2011-04-26.

Automatic conversion script
Id: cif_fix_values 6909 2019-04-08 15:41:33Z antanas 
;
_cod_original_sg_symbol_H-M P-1
_cod_original_formula_sum 'C43 H34.50 Cl2 Cu2 F12 N8.50 O8 P2'
_cod_database_code 4088164

loop_
_symmetry_equiv_pos_as_xyz
'x, y, z'
'-x, -y, -z'

loop_
_atom_site_label
_atom_site_type_symbol
_atom_site_fract_x
_atom_site_fract_y
_atom_site_fract_z
_atom_site_U_iso_or_equiv
_atom_site_adp_type
_atom_site_occupancy
_atom_site_symmetry_multiplicity
_atom_site_calc_flag
_atom_site_refinement_flags
Cu1 Cu 0.11784(8) 0.44688(8) 0.26506(6) 0.0415(3) Uani 1 1 d .
Cu2 Cu 0.13078(8) 0.22333(7) 0.50633(6) 0.0410(3) Uani 1 1 d .
Cl1 Cl -0.01138(14) 0.40126(13) 0.42763(11) 0.0472(5) Uani 1 1 d .
Cl2 Cl 0.26007(16) 0.32287(16) 0.37947(13) 0.0538(6) Uani 1 1 d .
O1 O 0.0483(4) 0.4366(4) 0.3690(3) 0.0519(16) Uani 1 1 d .
O2 O -0.0636(4) 0.3806(4) 0.3885(3) 0.0485(15) Uani 1 1 d .
O3 O -0.0873(4) 0.4757(3) 0.4634(3) 0.0418(14) Uani 1 1 d .
O4 O 0.0179(4) 0.3309(4) 0.4906(3) 0.0506(16) Uani 1 1 d .
O5 O 0.2552(6) 0.3907(4) 0.4184(3) 0.070(2) Uani 1 1 d .
O6 O 0.3595(4) 0.2696(5) 0.3694(4) 0.072(2) Uani 1 1 d .
O7 O 0.2399(4) 0.3655(4) 0.3037(3) 0.0482(15) Uani 1 1 d .
O8 O 0.2192(4) 0.2681(4) 0.4370(3) 0.0514(15) Uani 1 1 d .
N1 N 0.1109(5) 0.5627(5) 0.2707(4) 0.0431(17) Uani 1 1 d .
N2 N 0.1327(5) 0.4997(5) 0.1571(4) 0.0427(17) Uani 1 1 d .
N3 N 0.1242(4) 0.3515(5) 0.2184(4) 0.0401(16) Uani 1 1 d .
N4 N 0.1194(4) 0.2522(4) 0.3304(4) 0.0384(16) Uani 1 1 d .
N5 N 0.1173(4) 0.1549(4) 0.4439(4) 0.0403(16) Uani 1 1 d .
N6 N 0.1207(5) 0.1261(4) 0.5851(4) 0.0434(17) Uani 1 1 d .
N7 N 0.1379(5) 0.2551(4) 0.5994(4) 0.0424(17) Uani 1 1 d .
C1 C 0.0994(6) 0.5899(6) 0.3337(5) 0.048(2) Uani 1 1 d .
H1A H 0.0936 0.5529 0.3821 0.058 Uiso 1 1 calc R
C2 C 0.0956(6) 0.6690(6) 0.3313(5) 0.052(2) Uani 1 1 d .
H2A H 0.0885 0.6860 0.3772 0.063 Uiso 1 1 calc R
C3 C 0.1021(6) 0.7241(6) 0.2614(5) 0.053(2) Uani 1 1 d .
H3A H 0.0989 0.7797 0.2583 0.063 Uiso 1 1 calc R
C4 C 0.1133(6) 0.6966(6) 0.1963(5) 0.052(2) Uani 1 1 d .
H4A H 0.1179 0.7330 0.1474 0.063 Uiso 1 1 calc R
C5 C 0.1176(6) 0.6163(6) 0.2028(5) 0.044(2) Uani 1 1 d .
C6 C 0.1291(6) 0.5794(7) 0.1367(5) 0.049(2) Uani 1 1 d .
C7 C 0.1283(8) 0.6229(8) 0.0611(5) 0.068(3) Uani 1 1 d .
H7A H 0.1243 0.6803 0.0460 0.081 Uiso 1 1 calc R
C8 C 0.1334(8) 0.5796(8) 0.0089(5) 0.074(3) Uani 1 1 d .
H8A H 0.1354 0.6071 -0.0435 0.088 Uiso 1 1 calc R
C9 C 0.1358(7) 0.4985(7) 0.0306(5) 0.058(3) Uani 1 1 d .
H9A H 0.1382 0.4697 -0.0057 0.070 Uiso 1 1 calc R
C10 C 0.1347(6) 0.4586(7) 0.1075(5) 0.049(2) Uani 1 1 d .
C11 C 0.1324(5) 0.3742(6) 0.1420(5) 0.044(2) Uani 1 1 d .
C12 C 0.1401(6) 0.3198(7) 0.0960(5) 0.052(2) Uani 1 1 d .
H12A H 0.1473 0.3376 0.0419 0.062 Uiso 1 1 calc R
C13 C 0.1371(6) 0.2417(7) 0.1310(5) 0.053(2) Uani 1 1 d .
H13A H 0.1414 0.2048 0.1011 0.064 Uiso 1 1 calc R
C14 C 0.1274(5) 0.2149(6) 0.2117(5) 0.046(2) Uani 1 1 d .
C15 C 0.1226(5) 0.2727(5) 0.2545(4) 0.0387(19) Uani 1 1 d .
C16 C 0.1234(6) 0.1371(6) 0.2505(5) 0.046(2) Uani 1 1 d .
C17 C 0.1157(6) 0.1158(6) 0.3310(5) 0.047(2) Uani 1 1 d .
C18 C 0.1171(5) 0.1759(5) 0.3664(5) 0.042(2) Uani 1 1 d .
C19 C 0.1058(6) 0.0401(6) 0.3775(6) 0.049(2) Uani 1 1 d .
H19A H 0.1015 0.0011 0.3553 0.059 Uiso 1 1 calc R
C20 C 0.1026(6) 0.0236(6) 0.4524(6) 0.052(2) Uani 1 1 d .
H20A H 0.0956 -0.0269 0.4842 0.062 Uiso 1 1 calc R
C21 C 0.1098(6) 0.0827(6) 0.4842(5) 0.045(2) Uani 1 1 d .
C22 C 0.1117(6) 0.0646(6) 0.5667(5) 0.048(2) Uani 1 1 d .
C23 C 0.1044(7) -0.0055(6) 0.6212(6) 0.061(3) Uani 1 1 d .
H23A H 0.0993 -0.0503 0.6078 0.073 Uiso 1 1 calc R
C24 C 0.1045(8) -0.0088(7) 0.6949(6) 0.071(3) Uani 1 1 d .
H24A H 0.0981 -0.0559 0.7336 0.085 Uiso 1 1 calc R
C25 C 0.1137(8) 0.0544(7) 0.7142(6) 0.066(3) Uani 1 1 d .
H25A H 0.1143 0.0510 0.7657 0.080 Uiso 1 1 calc R
C26 C 0.1222(6) 0.1235(6) 0.6577(5) 0.047(2) Uani 1 1 d .
C27 C 0.1322(6) 0.1990(6) 0.6648(5) 0.044(2) Uani 1 1 d .
C28 C 0.1341(7) 0.2129(6) 0.7334(5) 0.054(2) Uani 1 1 d .
H28A H 0.1318 0.1713 0.7792 0.065 Uiso 1 1 calc R
C29 C 0.1392(6) 0.2872(6) 0.7338(5) 0.053(2) Uani 1 1 d .
H29A H 0.1401 0.2979 0.7801 0.063 Uiso 1 1 calc R
C30 C 0.1429(6) 0.3461(6) 0.6669(5) 0.048(2) Uani 1 1 d .
H30A H 0.1453 0.3987 0.6663 0.058 Uiso 1 1 calc R
C31 C 0.1432(6) 0.3272(6) 0.6005(5) 0.047(2) Uani 1 1 d .
H31A H 0.1472 0.3671 0.5537 0.057 Uiso 1 1 calc R
C32 C 0.1296(7) 0.0724(7) 0.2102(5) 0.056(2) Uani 1 1 d .
C33 C 0.0653(8) 0.0896(8) 0.1727(6) 0.070(3) Uani 1 1 d .
H33A H 0.0181 0.1440 0.1692 0.084 Uiso 1 1 calc R
C34 C 0.0693(10) 0.0284(10) 0.1402(7) 0.082(4) Uani 1 1 d .
H34A H 0.0247 0.0405 0.1143 0.098 Uiso 1 1 calc R
C35 C 0.1386(11) -0.0519(10) 0.1450(7) 0.091(5) Uani 1 1 d .
H35A H 0.1396 -0.0952 0.1246 0.109 Uiso 1 1 calc R
C36 C 0.2049(9) -0.0678(8) 0.1793(6) 0.073(3) Uani 1 1 d .
H36A H 0.2541 -0.1208 0.1797 0.088 Uiso 1 1 calc R
C37 C 0.2003(7) -0.0065(7) 0.2134(6) 0.060(3) Uani 1 1 d .
H37A H 0.2451 -0.0182 0.2389 0.072 Uiso 1 1 calc R
Cu3 Cu 0.37441(8) 0.27955(8) 0.93095(6) 0.0434(3) Uani 1 1 d .
Cu4 Cu 0.38776(8) 0.07299(8) 0.79581(6) 0.0424(3) Uani 1 1 d .
Cl3 Cl 0.52096(14) 0.11190(14) 0.85845(12) 0.0473(5) Uani 1 1 d U
Cl4 Cl 0.24310(16) 0.18190(16) 0.92853(12) 0.0565(6) Uani 1 1 d .
O9 O 0.4699(5) 0.0701(4) 0.8491(4) 0.0561(17) Uani 1 1 d .
O10 O 0.6014(3) 0.0393(3) 0.8898(3) 0.0378(13) Uani 1 1 d U
O11 O 0.5689(4) 0.1460(4) 0.7804(3) 0.0477(15) Uani 1 1 d .
O12 O 0.4836(4) 0.1746(4) 0.9077(3) 0.0478(15) Uani 1 1 d .
O13 O 0.2491(5) 0.1069(4) 0.9998(3) 0.0549(17) Uani 1 1 d .
O14 O 0.1427(4) 0.2294(4) 0.9458(3) 0.0495(15) Uani 1 1 d .
O15 O 0.2667(4) 0.1462(4) 0.8610(3) 0.0521(16) Uani 1 1 d .
O16 O 0.2834(4) 0.2346(4) 0.9380(3) 0.0523(16) Uani 1 1 d .
N8 N 0.3711(5) 0.2380(5) 1.0456(4) 0.0454(18) Uani 1 1 d .
N9 N 0.3671(5) 0.3790(5) 0.9585(4) 0.0433(17) Uani 1 1 d .
N10 N 0.3775(4) 0.3588(4) 0.8261(4) 0.0396(16) Uani 1 1 d .
N11 N 0.3836(4) 0.2649(4) 0.7607(4) 0.0401(16) Uani 1 1 d .
N12 N 0.3819(4) 0.1705(5) 0.7010(3) 0.0415(17) Uani 1 1 d .
N13 N 0.3725(5) 0.0245(5) 0.7242(4) 0.0483(18) Uani 1 1 d .
N14 N 0.3898(5) -0.0424(5) 0.8629(4) 0.0446(17) Uani 1 1 d .
C38 C 0.3723(6) 0.1612(6) 1.0858(5) 0.053(2) Uani 1 1 d .
H38A H 0.3765 0.1210 1.0597 0.064 Uiso 1 1 calc R
C39 C 0.3678(7) 0.1385(6) 1.1644(5) 0.056(3) Uani 1 1 d .
H39A H 0.3686 0.0837 1.1921 0.067 Uiso 1 1 calc R
C40 C 0.3621(6) 0.1976(6) 1.2007(5) 0.052(2) Uani 1 1 d .
H40A H 0.3590 0.1834 1.2544 0.063 Uiso 1 1 calc R
C41 C 0.3607(6) 0.2749(6) 1.1618(5) 0.054(2) Uani 1 1 d .
H41A H 0.3564 0.3155 1.1876 0.064 Uiso 1 1 calc R
C42 C 0.3658(6) 0.2952(6) 1.0819(5) 0.043(2) Uani 1 1 d .
C43 C 0.3644(6) 0.3765(6) 1.0321(5) 0.047(2) Uani 1 1 d .
C44 C 0.3635(7) 0.4462(6) 1.0515(6) 0.058(3) Uani 1 1 d .
H44A H 0.3624 0.4452 1.1029 0.069 Uiso 1 1 calc R
C45 C 0.3643(7) 0.5174(7) 0.9943(6) 0.063(3) Uani 1 1 d .
H45A H 0.3632 0.5658 1.0069 0.075 Uiso 1 1 calc R
C46 C 0.3667(7) 0.5188(6) 0.9194(6) 0.055(2) Uani 1 1 d .
H46A H 0.3668 0.5677 0.8805 0.066 Uiso 1 1 calc R
C47 C 0.3690(6) 0.4473(6) 0.9024(5) 0.046(2) Uani 1 1 d .
C48 C 0.3724(6) 0.4356(6) 0.8271(5) 0.044(2) Uani 1 1 d .
C49 C 0.3701(6) 0.5016(6) 0.7620(5) 0.046(2) Uani 1 1 d .
H49A H 0.3681 0.5547 0.7653 0.055 Uiso 1 1 calc R
C50 C 0.3708(6) 0.4877(6) 0.6940(5) 0.048(2) Uani 1 1 d .
H50A H 0.3690 0.5314 0.6493 0.057 Uiso 1 1 calc R
C51 C 0.3741(5) 0.4091(6) 0.6901(5) 0.044(2) Uani 1 1 d .
C52 C 0.3792(5) 0.3432(6) 0.7575(4) 0.041(2) Uani 1 1 d .
C53 C 0.3711(6) 0.3924(6) 0.6229(5) 0.047(2) Uani 1 1 d .
C54 C 0.3749(5) 0.3099(6) 0.6257(4) 0.044(2) Uani 1 1 d .
C55 C 0.3813(5) 0.2497(6) 0.6963(4) 0.0403(19) Uani 1 1 d .
C56 C 0.3700(6) 0.2869(6) 0.5616(5) 0.049(2) Uani 1 1 d .
H56A H 0.3677 0.3257 0.5137 0.059 Uiso 1 1 calc R
C57 C 0.3687(6) 0.2100(7) 0.5690(5) 0.052(2) Uani 1 1 d .
H57A H 0.3640 0.1945 0.5266 0.063 Uiso 1 1 calc R
C58 C 0.3742(6) 0.1522(6) 0.6401(4) 0.045(2) Uani 1 1 d .
C59 C 0.3704(6) 0.0688(6) 0.6517(5) 0.047(2) Uani 1 1 d .
C60 C 0.3642(8) 0.0335(8) 0.5979(5) 0.067(3) Uani 1 1 d .
H60A H 0.3629 0.0637 0.5465 0.081 Uiso 1 1 calc R
C61 C 0.3600(10) -0.0451(9) 0.6204(6) 0.090(4) Uani 1 1 d .
H61A H 0.3532 -0.0687 0.5846 0.108 Uiso 1 1 calc R
C62 C 0.3654(10) -0.0915(9) 0.6942(6) 0.086(4) Uani 1 1 d .
H62A H 0.3649 -0.1474 0.7089 0.103 Uiso 1 1 calc R
C63 C 0.3715(7) -0.0538(7) 0.7467(5) 0.058(3) Uani 1 1 d .
C64 C 0.3814(7) -0.0928(6) 0.8270(5) 0.052(2) Uani 1 1 d .
C65 C 0.3806(8) -0.1708(7) 0.8640(6) 0.068(3) Uani 1 1 d .
H65A H 0.3741 -0.2052 0.8379 0.081 Uiso 1 1 calc R
C66 C 0.3890(8) -0.2004(7) 0.9393(6) 0.064(3) Uani 1 1 d .
H66A H 0.3892 -0.2553 0.9656 0.077 Uiso 1 1 calc R
C67 C 0.3971(7) -0.1492(7) 0.9752(6) 0.059(3) Uani 1 1 d .
H67A H 0.4013 -0.1671 1.0276 0.071 Uiso 1 1 calc R
C68 C 0.3991(7) -0.0705(6) 0.9343(5) 0.051(2) Uani 1 1 d .
H68A H 0.4075 -0.0359 0.9587 0.061 Uiso 1 1 calc R
C69 C 0.3583(8) 0.4586(9) 0.5528(7) 0.0939(19) Uani 1 1 d DU
C70 C 0.2777(9) 0.5205(9) 0.5457(7) 0.0943(19) Uani 1 1 d U
H70A H 0.2302 0.5226 0.5883 0.113 Uiso 1 1 calc R
C71 C 0.2620(9) 0.5804(9) 0.4789(7) 0.0943(19) Uani 1 1 d U
H71A H 0.2047 0.6228 0.4763 0.113 Uiso 1 1 calc R
C72 C 0.3280(9) 0.5785(9) 0.4181(7) 0.0942(19) Uani 1 1 d U
H72A H 0.3174 0.6185 0.3716 0.113 Uiso 1 1 calc R
C73 C 0.4078(9) 0.5205(9) 0.4231(7) 0.0947(19) Uani 1 1 d U
H73A H 0.4546 0.5197 0.3800 0.114 Uiso 1 1 calc R
C74 C 0.4246(9) 0.4608(9) 0.4901(7) 0.0946(19) Uani 1 1 d DU
H74A H 0.4829 0.4209 0.4926 0.113 Uiso 1 1 calc R
P1 P 0.88081(16) 0.51918(18) 0.17872(14) 0.0545(6) Uani 1 1 d U
F1 F 0.9476(4) 0.5287(5) 0.2143(4) 0.085(2) Uani 1 1 d U
F2 F 0.8140(4) 0.5054(5) 0.1474(4) 0.0828(18) Uani 1 1 d U
F3 F 0.9430(5) 0.4223(5) 0.1815(5) 0.108(2) Uani 1 1 d U
F4 F 0.8283(5) 0.4976(5) 0.2638(4) 0.093(2) Uani 1 1 d U
F5 F 0.8172(5) 0.6155(5) 0.1802(5) 0.094(2) Uani 1 1 d U
F6 F 0.9316(5) 0.5413(7) 0.0971(4) 0.112(2) Uani 1 1 d U
P2 P 0.7924(3) 0.2391(2) 0.1627(2) 0.0869(11) Uani 1 1 d U
F7 F 0.7494(6) 0.2740(5) 0.0906(4) 0.096(2) Uani 1 1 d U
F8 F 0.8411(7) 0.2030(5) 0.2321(5) 0.120(3) Uani 1 1 d U
F9 F 0.7998(7) 0.1463(5) 0.1672(5) 0.115(2) Uani 1 1 d U
F10 F 0.6998(7) 0.2608(6) 0.2166(5) 0.117(2) Uani 1 1 d U
F11 F 0.7851(6) 0.3323(5) 0.1616(5) 0.095(2) Uani 1 1 d U
F12 F 0.8862(7) 0.2235(6) 0.1058(6) 0.129(3) Uani 1 1 d U
P3 P 0.37245(17) -0.00997(19) 0.38884(13) 0.0584(7) Uani 1 1 d U
F13 F 0.4165(6) -0.1105(6) 0.3780(5) 0.123(3) Uani 1 1 d U
F14 F 0.3354(7) 0.0786(6) 0.4008(6) 0.148(4) Uani 1 1 d U
F15 F 0.4405(5) -0.0485(6) 0.4427(4) 0.105(3) Uani 1 1 d U
F16 F 0.3036(5) -0.0281(7) 0.4629(4) 0.125(3) Uani 1 1 d U
F17 F 0.3086(5) 0.0097(7) 0.3387(5) 0.126(3) Uani 1 1 d U
F18 F 0.4422(4) 0.0026(5) 0.3146(4) 0.088(2) Uani 1 1 d U
P4 P 0.36853(19) 0.6442(2) 0.16021(16) 0.0666(8) Uani 1 1 d U
F19 F 0.2989(6) 0.6994(8) 0.1073(5) 0.153(4) Uani 1 1 d U
F20 F 0.4365(5) 0.5921(6) 0.2125(5) 0.122(3) Uani 1 1 d U
F21 F 0.3209(6) 0.5843(7) 0.1899(8) 0.159(4) Uani 1 1 d U
F22 F 0.3043(6) 0.6929(7) 0.2212(6) 0.140(3) Uani 1 1 d U
F23 F 0.4090(8) 0.7132(9) 0.1375(7) 0.165(4) Uani 1 1 d U
F24 F 0.4308(7) 0.6311(10) 0.0862(7) 0.184(5) Uani 1 1 d U
N15 N 0.8974(11) 0.1663(8) 0.6185(8) 0.107(4) Uani 1 1 d .
C75 C 0.8262(15) 0.1790(9) 0.6211(9) 0.091(5) Uani 1 1 d .
C76 C 0.7384(13) 0.1939(10) 0.6258(11) 0.124(6) Uani 1 1 d .
H76A H 0.7363 0.1466 0.6110 0.186 Uiso 1 1 calc R
H76B H 0.7120 0.2476 0.5912 0.186 Uiso 1 1 calc R
H76C H 0.7057 0.1977 0.6785 0.186 Uiso 1 1 calc R
N16 N 0.0049(14) 0.1075(11) 0.9195(9) 0.146(7) Uani 1 1 d .
C77 C 0.0757(13) 0.0537(12) 0.9294(8) 0.096(5) Uani 1 1 d .
C78 C 0.1569(11) -0.0124(14) 0.9385(10) 0.133(7) Uani 1 1 d .
H78A H 0.1478 -0.0611 0.9768 0.199 Uiso 1 1 calc R
H78B H 0.1909 0.0079 0.9557 0.199 Uiso 1 1 calc R
H78C H 0.1891 -0.0304 0.8895 0.199 Uiso 1 1 calc R
N17 N 0.8948(8) 0.1766(7) 0.4251(7) 0.097(3) Uani 1 1 d U
C79 C 0.8742(12) 0.2328(9) 0.3814(10) 0.101(4) Uani 1 1 d U
C80 C 0.8597(8) 0.3062(7) 0.3146(7) 0.143(6) Uani 1 1 d U
H80A H 0.9116 0.3207 0.2956 0.215 Uiso 1 1 calc R
H80B H 0.8085 0.3558 0.3307 0.215 Uiso 1 1 calc R
H80C H 0.8495 0.2901 0.2737 0.215 Uiso 1 1 calc R
C81 C 0.2816(8) 0.7808(7) 0.6056(7) 0.345(14) Uiso 1 1 d RU
H81A H 0.2954 0.7710 0.6555 0.518 Uiso 1 1 calc RD
H81B H 0.2319 0.7652 0.6128 0.518 Uiso 1 1 calc R
H81C H 0.2664 0.8414 0.5813 0.518 Uiso 1 1 calc RD
C82 C 0.3582(8) 0.7283(7) 0.5565(7) 0.261(9) Uiso 1 1 d RU
H82A H 0.3600 0.7543 0.5014 0.313 Uiso 1 1 calc R
H82B H 0.3613 0.6692 0.5661 0.313 Uiso 1 1 calc R
C83 C 0.4296(8) 0.7317(7) 0.5857(7) 0.263(9) Uiso 1 1 d RU
H83A H 0.4830 0.7246 0.5448 0.316 Uiso 1 1 calc R
H83B H 0.4090 0.7881 0.5993 0.316 Uiso 1 1 calc RD
C84 C 0.4503(8) 0.6637(7) 0.6530(7) 0.244(8) Uiso 1 1 d RU
H84A H 0.4492 0.6143 0.6400 0.292 Uiso 1 1 calc R
H84B H 0.3970 0.6823 0.6931 0.292 Uiso 1 1 calc R
C85 C 0.5239(8) 0.6231(7) 0.6964(7) 0.250(9) Uiso 1 1 d RU
H85A H 0.5459 0.5609 0.6984 0.300 Uiso 1 1 calc R
H85B H 0.5712 0.6416 0.6623 0.300 Uiso 1 1 calc R
C86 C 0.5207(8) 0.6307(7) 0.7717(7) 0.200(9) Uiso 1 1 d RU
H86A H 0.5369 0.6784 0.7675 0.300 Uiso 1 1 calc R
H86B H 0.5620 0.5775 0.7965 0.300 Uiso 1 1 calc R
H86C H 0.4612 0.6415 0.8023 0.300 Uiso 1 1 calc R

loop_
_atom_site_aniso_label
_atom_site_aniso_U_11
_atom_site_aniso_U_22
_atom_site_aniso_U_33
_atom_site_aniso_U_23
_atom_site_aniso_U_13
_atom_site_aniso_U_12
Cu1 0.0468(7) 0.0484(7) 0.0217(5) -0.0066(5) -0.0065(5) -0.0125(6)
Cu2 0.0494(7) 0.0362(6) 0.0288(6) -0.0060(5) -0.0131(5) -0.0060(5)
Cl1 0.0467(12) 0.0461(11) 0.0330(10) -0.0075(8) -0.0087(9) -0.0041(9)
Cl2 0.0531(13) 0.0613(14) 0.0432(11) -0.0111(10) -0.0143(10) -0.0155(11)
O1 0.066(4) 0.051(4) 0.030(3) -0.012(3) 0.005(3) -0.023(3)
O2 0.039(3) 0.067(4) 0.043(3) -0.017(3) -0.014(3) -0.016(3)
O3 0.044(3) 0.026(3) 0.025(3) -0.004(2) 0.002(2) 0.006(2)
O4 0.048(4) 0.048(3) 0.027(3) -0.004(2) -0.008(3) 0.004(3)
O5 0.140(7) 0.061(4) 0.035(3) 0.001(3) -0.037(4) -0.056(5)
O6 0.029(3) 0.083(5) 0.068(5) 0.026(4) -0.019(3) -0.013(3)
O7 0.040(3) 0.062(4) 0.033(3) -0.007(3) -0.010(3) -0.011(3)
O8 0.056(4) 0.061(4) 0.033(3) -0.008(3) -0.006(3) -0.021(3)
N1 0.043(4) 0.052(4) 0.027(3) -0.002(3) -0.006(3) -0.017(3)
N2 0.041(4) 0.060(5) 0.021(3) -0.006(3) -0.004(3) -0.018(3)
N3 0.031(4) 0.055(4) 0.028(3) -0.014(3) -0.005(3) -0.007(3)
N4 0.033(4) 0.044(4) 0.032(3) -0.016(3) -0.007(3) -0.004(3)
N5 0.040(4) 0.034(4) 0.036(4) -0.009(3) -0.010(3) -0.003(3)
N6 0.050(4) 0.038(4) 0.032(3) 0.000(3) -0.011(3) -0.010(3)
N7 0.049(4) 0.039(4) 0.030(3) -0.011(3) -0.008(3) -0.006(3)
C1 0.056(6) 0.051(5) 0.029(4) -0.002(4) -0.006(4) -0.020(4)
C2 0.051(6) 0.059(6) 0.041(5) -0.017(4) -0.004(4) -0.015(5)
C3 0.050(6) 0.050(5) 0.048(5) -0.004(4) -0.007(4) -0.016(4)
C4 0.049(6) 0.054(6) 0.041(5) 0.004(4) -0.011(4) -0.017(4)
C5 0.043(5) 0.056(5) 0.033(4) -0.001(4) -0.004(4) -0.025(4)
C6 0.049(5) 0.067(6) 0.025(4) -0.002(4) -0.007(4) -0.022(5)
C7 0.085(8) 0.086(8) 0.033(5) 0.000(5) -0.014(5) -0.041(7)
C8 0.094(9) 0.100(9) 0.027(5) 0.003(5) -0.017(5) -0.045(7)
C9 0.075(7) 0.077(7) 0.026(4) -0.006(4) -0.011(4) -0.034(6)
C10 0.041(5) 0.076(7) 0.024(4) -0.011(4) -0.005(3) -0.018(5)
C11 0.029(4) 0.063(6) 0.034(4) -0.018(4) -0.003(3) -0.010(4)
C12 0.047(5) 0.076(7) 0.028(4) -0.019(4) -0.006(4) -0.016(5)
C13 0.051(6) 0.066(6) 0.040(5) -0.032(5) 0.006(4) -0.018(5)
C14 0.031(4) 0.061(6) 0.039(4) -0.025(4) -0.003(4) -0.005(4)
C15 0.030(4) 0.049(5) 0.033(4) -0.016(4) -0.007(3) -0.007(4)
C16 0.039(5) 0.054(5) 0.044(5) -0.024(4) -0.010(4) -0.007(4)
C17 0.036(5) 0.049(5) 0.051(5) -0.024(4) -0.010(4) -0.003(4)
C18 0.037(5) 0.044(5) 0.034(4) -0.014(4) -0.010(3) -0.001(4)
C19 0.044(5) 0.047(5) 0.059(6) -0.019(4) -0.009(4) -0.014(4)
C20 0.051(6) 0.042(5) 0.060(6) -0.015(4) -0.013(5) -0.011(4)
C21 0.038(5) 0.043(5) 0.041(5) -0.008(4) -0.013(4) -0.003(4)
C22 0.050(5) 0.045(5) 0.044(5) -0.012(4) -0.010(4) -0.013(4)
C23 0.078(7) 0.048(5) 0.053(6) -0.003(4) -0.014(5) -0.026(5)
C24 0.101(9) 0.056(6) 0.048(6) 0.015(5) -0.025(6) -0.033(6)
C25 0.099(9) 0.056(6) 0.037(5) 0.006(4) -0.023(5) -0.028(6)
C26 0.050(5) 0.049(5) 0.035(4) 0.000(4) -0.013(4) -0.014(4)
C27 0.043(5) 0.045(5) 0.030(4) -0.001(4) -0.012(4) -0.005(4)
C28 0.076(7) 0.047(5) 0.032(4) -0.001(4) -0.019(4) -0.016(5)
C29 0.051(6) 0.066(6) 0.034(5) -0.016(4) -0.017(4) -0.007(5)
C30 0.054(6) 0.043(5) 0.041(5) -0.016(4) -0.010(4) -0.008(4)
C31 0.056(6) 0.045(5) 0.032(4) -0.006(4) -0.013(4) -0.010(4)
C32 0.056(6) 0.071(7) 0.047(5) -0.028(5) 0.002(4) -0.029(5)
C33 0.066(7) 0.090(8) 0.062(7) -0.036(6) -0.010(6) -0.028(6)
C34 0.101(10) 0.110(11) 0.062(7) -0.033(7) -0.016(7) -0.055(9)
C35 0.141(13) 0.105(11) 0.064(7) -0.041(7) 0.009(8) -0.084(11)
C36 0.094(9) 0.067(7) 0.058(6) -0.030(6) 0.006(6) -0.033(7)
C37 0.062(7) 0.064(6) 0.051(6) -0.026(5) 0.000(5) -0.020(5)
Cu3 0.0498(8) 0.0420(7) 0.0267(6) -0.0088(5) -0.0118(5) -0.0036(6)
Cu4 0.0473(7) 0.0509(7) 0.0264(6) -0.0072(5) -0.0150(5) -0.0121(6)
Cl3 0.0431(12) 0.0519(12) 0.0376(10) -0.0120(9) -0.0139(9) -0.0047(9)
Cl4 0.0524(13) 0.0685(15) 0.0362(11) -0.0097(10) -0.0092(10) -0.0130(11)
O9 0.069(4) 0.050(4) 0.059(4) -0.005(3) -0.039(4) -0.018(3)
O10 0.028(3) 0.036(3) 0.040(3) -0.014(2) -0.021(2) 0.010(2)
O11 0.038(3) 0.064(4) 0.026(3) -0.008(3) 0.002(2) -0.013(3)
O12 0.048(4) 0.049(3) 0.038(3) -0.022(3) -0.019(3) 0.003(3)
O13 0.088(5) 0.049(4) 0.024(3) 0.002(2) -0.016(3) -0.026(3)
O14 0.028(3) 0.065(4) 0.045(3) -0.023(3) 0.004(3) -0.008(3)
O15 0.047(4) 0.069(4) 0.033(3) -0.017(3) -0.006(3) -0.012(3)
O16 0.050(4) 0.072(4) 0.039(3) -0.012(3) -0.012(3) -0.024(3)
N8 0.053(5) 0.046(4) 0.027(3) -0.009(3) -0.013(3) -0.005(3)
N9 0.039(4) 0.045(4) 0.039(4) -0.013(3) -0.012(3) -0.005(3)
N10 0.036(4) 0.044(4) 0.030(3) -0.006(3) -0.009(3) -0.006(3)
N11 0.034(4) 0.049(4) 0.026(3) -0.005(3) -0.010(3) -0.004(3)
N12 0.033(4) 0.057(4) 0.023(3) -0.006(3) -0.008(3) -0.007(3)
N13 0.053(5) 0.065(5) 0.029(4) -0.014(3) -0.008(3) -0.022(4)
N14 0.051(4) 0.048(4) 0.033(4) -0.007(3) -0.014(3) -0.016(3)
C38 0.062(6) 0.048(5) 0.035(4) -0.011(4) -0.017(4) -0.002(5)
C39 0.060(6) 0.047(5) 0.037(5) -0.004(4) -0.020(4) 0.002(4)
C40 0.056(6) 0.059(6) 0.033(4) -0.013(4) -0.014(4) -0.008(5)
C41 0.058(6) 0.061(6) 0.035(5) -0.022(4) -0.008(4) -0.010(5)
C42 0.038(5) 0.050(5) 0.033(4) -0.017(4) -0.009(4) -0.003(4)
C43 0.041(5) 0.055(5) 0.035(4) -0.016(4) -0.010(4) -0.003(4)
C44 0.068(7) 0.051(5) 0.052(6) -0.018(5) -0.027(5) -0.006(5)
C45 0.078(7) 0.060(6) 0.057(6) -0.018(5) -0.026(5) -0.020(6)
C46 0.060(6) 0.045(5) 0.055(6) -0.009(4) -0.022(5) -0.011(5)
C47 0.038(5) 0.048(5) 0.044(5) -0.008(4) -0.009(4) -0.009(4)
C48 0.035(5) 0.049(5) 0.042(5) -0.011(4) -0.002(4) -0.012(4)
C49 0.042(5) 0.045(5) 0.038(4) -0.002(4) -0.006(4) -0.012(4)
C50 0.036(5) 0.051(5) 0.041(5) -0.004(4) -0.004(4) -0.010(4)
C51 0.035(5) 0.051(5) 0.035(4) -0.004(4) -0.010(4) -0.008(4)
C52 0.033(4) 0.052(5) 0.023(4) -0.007(3) -0.007(3) -0.004(4)
C53 0.036(5) 0.061(6) 0.028(4) -0.002(4) -0.006(3) -0.010(4)
C54 0.035(5) 0.055(5) 0.028(4) -0.010(4) -0.005(3) -0.003(4)
C55 0.035(4) 0.051(5) 0.026(4) -0.005(3) -0.006(3) -0.010(4)
C56 0.047(5) 0.065(6) 0.025(4) -0.002(4) -0.012(4) -0.014(5)
C57 0.049(5) 0.073(7) 0.026(4) -0.010(4) -0.012(4) -0.014(5)
C58 0.038(5) 0.065(6) 0.025(4) -0.011(4) -0.010(3) -0.010(4)
C59 0.041(5) 0.073(6) 0.027(4) -0.013(4) -0.010(4) -0.020(4)
C60 0.097(9) 0.087(8) 0.029(5) -0.007(5) -0.016(5) -0.046(7)
C61 0.153(13) 0.108(10) 0.039(6) -0.019(6) -0.021(7) -0.073(10)
C62 0.154(13) 0.092(9) 0.045(6) -0.002(6) -0.038(7) -0.072(9)
C63 0.077(7) 0.065(6) 0.032(5) -0.014(4) -0.011(5) -0.024(5)
C64 0.066(6) 0.061(6) 0.037(5) -0.010(4) -0.015(4) -0.027(5)
C65 0.101(9) 0.073(7) 0.046(6) -0.010(5) -0.028(6) -0.040(7)
C66 0.084(8) 0.061(6) 0.060(6) -0.001(5) -0.030(6) -0.036(6)
C67 0.073(7) 0.062(6) 0.045(5) -0.006(5) -0.029(5) -0.020(5)
C68 0.063(6) 0.060(6) 0.041(5) -0.007(4) -0.020(4) -0.029(5)
C69 0.076(3) 0.098(4) 0.058(3) 0.026(3) -0.011(2) -0.019(3)
C70 0.076(3) 0.099(4) 0.058(3) 0.026(3) -0.011(2) -0.019(3)
C71 0.076(3) 0.099(4) 0.058(3) 0.026(3) -0.011(2) -0.019(3)
C72 0.076(3) 0.099(4) 0.058(3) 0.026(3) -0.011(2) -0.019(3)
C73 0.076(3) 0.099(4) 0.058(3) 0.026(3) -0.011(2) -0.018(3)
C74 0.076(3) 0.099(4) 0.058(3) 0.026(3) -0.011(2) -0.018(3)
P1 0.0396(13) 0.0740(16) 0.0456(13) -0.0268(12) -0.0107(10) -0.0073(12)
F1 0.052(3) 0.121(5) 0.087(4) -0.056(4) -0.022(3) -0.008(3)
F2 0.059(3) 0.126(5) 0.081(4) -0.052(4) -0.007(3) -0.035(3)
F3 0.065(4) 0.102(5) 0.152(6) -0.065(4) -0.023(4) -0.002(4)
F4 0.071(4) 0.122(5) 0.066(4) -0.015(4) -0.014(3) -0.024(4)
F5 0.073(4) 0.086(4) 0.121(5) -0.013(4) -0.041(4) -0.021(3)
F6 0.084(5) 0.186(7) 0.075(4) -0.023(5) -0.011(4) -0.064(5)
P2 0.121(3) 0.0628(18) 0.087(2) 0.0109(16) -0.059(2) -0.0364(19)
F7 0.134(5) 0.078(4) 0.088(4) 0.010(3) -0.067(4) -0.038(4)
F8 0.175(6) 0.081(4) 0.122(5) 0.013(4) -0.093(5) -0.046(5)
F9 0.186(6) 0.065(4) 0.116(5) 0.002(4) -0.090(5) -0.041(4)
F10 0.150(6) 0.114(5) 0.107(5) -0.016(4) -0.027(5) -0.072(5)
F11 0.125(5) 0.072(4) 0.103(5) 0.011(4) -0.059(4) -0.046(4)
F12 0.120(6) 0.116(6) 0.144(6) -0.014(5) -0.055(5) -0.029(5)
P3 0.0448(14) 0.0824(18) 0.0348(12) -0.0148(12) -0.0101(10) -0.0097(13)
F13 0.120(6) 0.126(6) 0.104(5) -0.030(5) -0.012(5) -0.034(5)
F14 0.151(7) 0.107(6) 0.138(6) -0.039(5) -0.004(6) -0.014(5)
F15 0.061(4) 0.153(6) 0.066(4) -0.014(4) -0.021(3) -0.011(4)
F16 0.057(4) 0.205(7) 0.056(4) 0.003(4) -0.012(3) -0.020(4)
F17 0.070(4) 0.215(7) 0.076(4) -0.028(5) -0.024(4) -0.036(5)
F18 0.056(4) 0.105(5) 0.059(3) 0.006(3) -0.008(3) -0.011(3)
P4 0.0492(15) 0.094(2) 0.0530(15) -0.0125(14) -0.0086(12) -0.0267(15)
F19 0.081(5) 0.239(8) 0.100(5) 0.029(6) -0.038(4) -0.056(5)
F20 0.065(4) 0.141(6) 0.123(6) 0.023(5) -0.040(4) -0.025(4)
F21 0.091(5) 0.138(7) 0.230(8) 0.000(6) -0.050(6) -0.040(5)
F22 0.092(5) 0.171(7) 0.146(6) -0.080(6) -0.030(5) -0.006(5)
F23 0.125(6) 0.188(8) 0.163(7) 0.040(6) -0.050(6) -0.079(6)
F24 0.097(6) 0.225(8) 0.132(7) -0.018(7) -0.015(5) 0.007(6)
N15 0.148(13) 0.075(8) 0.108(10) -0.030(7) -0.017(10) -0.049(10)
C75 0.138(15) 0.063(8) 0.083(9) -0.017(7) -0.031(11) -0.041(10)
C76 0.133(16) 0.076(10) 0.160(18) -0.009(10) -0.052(14) -0.033(10)
N16 0.22(2) 0.136(13) 0.119(12) 0.031(10) -0.096(13) -0.098(14)
C77 0.121(14) 0.108(12) 0.074(9) 0.001(8) -0.045(9) -0.053(11)
C78 0.097(12) 0.23(2) 0.093(11) -0.071(13) -0.008(10) -0.059(14)
N17 0.114(8) 0.050(5) 0.111(8) 0.002(5) -0.044(7) -0.017(6)
C79 0.148(11) 0.061(7) 0.115(10) -0.015(7) -0.057(9) -0.040(8)
C80 0.198(13) 0.089(9) 0.144(12) 0.001(9) -0.074(11) -0.047(10)

loop_
_atom_type_symbol
_atom_type_description
_atom_type_scat_dispersion_real
_atom_type_scat_dispersion_imag
_atom_type_scat_source
C C 0.0181 0.0091 'International Tables Vol C Tables 4.2.6.8 and 6.1.1.4'
H H 0.0000 0.0000 'International Tables Vol C Tables 4.2.6.8 and 6.1.1.4'
N N 0.0311 0.0180 'International Tables Vol C Tables 4.2.6.8 and 6.1.1.4'
O O 0.0492 0.0322 'International Tables Vol C Tables 4.2.6.8 and 6.1.1.4'
F F 0.0727 0.0534 'International Tables Vol C Tables 4.2.6.8 and 6.1.1.4'
P P 0.2955 0.4335 'International Tables Vol C Tables 4.2.6.8 and 6.1.1.4'
Cl Cl 0.3639 0.7018 'International Tables Vol C Tables 4.2.6.8 and 6.1.1.4'
Cu Cu -1.9646 0.5888 'International Tables Vol C Tables 4.2.6.8 and 6.1.1.4'

loop_
_geom_angle_atom_site_label_1
_geom_angle_atom_site_label_2
_geom_angle_atom_site_label_3
_geom_angle
N2 Cu1 O1 152.6(3)
N2 Cu1 N1 79.5(3)
O1 Cu1 N1 90.3(3)
N2 Cu1 N3 79.9(3)
O1 Cu1 N3 106.9(3)
N1 Cu1 N3 159.2(3)
N2 Cu1 O7 114.1(3)
O1 Cu1 O7 92.5(3)
N1 Cu1 O7 99.0(3)
N3 Cu1 O7 91.9(3)
N2 Cu1 Cu2 161.0(2)
O1 Cu1 Cu2 42.60(19)
N1 Cu1 Cu2 117.82(18)
N3 Cu1 Cu2 82.94(19)
O7 Cu1 Cu2 58.11(16)
N6 Cu2 O8 141.4(3)
N6 Cu2 N7 79.4(3)
O8 Cu2 N7 93.0(3)
N6 Cu2 N5 79.5(3)
O8 Cu2 N5 104.2(3)
N7 Cu2 N5 158.9(3)
N6 Cu2 O4 118.4(3)
O8 Cu2 O4 99.5(3)
N7 Cu2 O4 92.2(3)
N5 Cu2 O4 96.9(3)
N6 Cu2 Cu1 163.7(2)
O8 Cu2 Cu1 48.27(18)
N7 Cu2 Cu1 115.7(2)
N5 Cu2 Cu1 85.18(19)
O4 Cu2 Cu1 58.04(16)
O4 Cl1 O1 122.3(4)
O4 Cl1 O2 109.3(4)
O1 Cl1 O2 109.1(4)
O4 Cl1 O3 107.1(3)
O1 Cl1 O3 107.6(3)
O2 Cl1 O3 98.7(3)
O8 Cl2 O7 125.8(4)
O8 Cl2 O6 105.4(4)
O7 Cl2 O6 108.1(4)
O8 Cl2 O5 107.6(4)
O7 Cl2 O5 108.1(4)
O6 Cl2 O5 98.4(5)
Cl1 O1 Cu1 149.7(4)
Cl1 O4 Cu2 136.3(4)
Cl2 O7 Cu1 132.6(4)
Cl2 O8 Cu2 162.3(4)
C1 N1 C5 118.0(8)
C1 N1 Cu1 127.1(6)
C5 N1 Cu1 115.0(6)
C6 N2 C10 122.3(7)
C6 N2 Cu1 119.0(6)
C10 N2 Cu1 118.1(6)
C11 N3 C15 119.1(7)
C11 N3 Cu1 111.8(6)
C15 N3 Cu1 129.1(5)
C18 N4 C15 116.7(7)
C21 N5 C18 119.0(7)
C21 N5 Cu2 113.8(6)
C18 N5 Cu2 127.2(6)
C22 N6 C26 122.0(8)
C22 N6 Cu2 119.2(6)
C26 N6 Cu2 118.8(6)
C31 N7 C27 118.8(7)
C31 N7 Cu2 126.1(6)
C27 N7 Cu2 115.1(6)
N1 C1 C2 122.6(8)
C1 C2 C3 119.2(9)
C4 C3 C2 118.5(9)
C5 C4 C3 119.2(9)
N1 C5 C4 122.6(8)
N1 C5 C6 113.2(8)
C4 C5 C6 124.3(8)
N2 C6 C7 120.4(9)
N2 C6 C5 113.3(7)
C7 C6 C5 126.0(10)
C8 C7 C6 117.6(11)
C9 C8 C7 121.5(9)
C8 C9 C10 118.4(9)
N2 C10 C9 119.8(10)
N2 C10 C11 114.0(7)
C9 C10 C11 126.3(9)
N3 C11 C12 123.1(9)
N3 C11 C10 116.0(8)
C12 C11 C10 120.8(8)
C13 C12 C11 118.7(8)
C12 C13 C14 120.6(8)
C16 C14 C13 123.4(8)
C16 C14 C15 118.9(8)
C13 C14 C15 117.6(9)
N4 C15 N3 116.0(7)
N4 C15 C14 123.1(8)
N3 C15 C14 120.9(7)
C14 C16 C17 118.9(8)
C14 C16 C32 122.4(8)
C17 C16 C32 118.7(9)
C19 C17 C16 124.0(8)
C19 C17 C18 119.0(8)
C16 C17 C18 117.0(9)
N4 C18 N5 115.6(7)
N4 C18 C17 125.2(8)
N5 C18 C17 119.2(8)
C20 C19 C17 119.9(9)
C19 C20 C21 118.9(9)
N5 C21 C20 123.7(8)
N5 C21 C22 115.4(8)
C20 C21 C22 120.9(8)
N6 C22 C23 120.9(9)
N6 C22 C21 112.1(8)
C23 C22 C21 127.0(9)
C24 C23 C22 118.1(10)
C25 C24 C23 121.2(10)
C24 C25 C26 119.2(9)
N6 C26 C25 118.6(9)
N6 C26 C27 112.5(7)
C25 C26 C27 128.9(8)
N7 C27 C28 121.6(9)
N7 C27 C26 114.2(7)
C28 C27 C26 124.1(8)
C29 C28 C27 119.0(8)
C28 C29 C30 119.6(8)
C29 C30 C31 118.3(9)
N7 C31 C30 122.6(8)
C33 C32 C37 120.1(10)
C33 C32 C16 120.7(9)
C37 C32 C16 119.1(9)
C34 C33 C32 120.0(12)
C33 C34 C35 120.4(12)
C36 C35 C34 119.7(11)
C35 C36 C37 120.0(12)
C36 C37 C32 119.7(11)
N9 Cu3 O16 132.9(3)
N9 Cu3 O12 127.4(3)
O16 Cu3 O12 98.5(3)
N9 Cu3 N8 79.0(3)
O16 Cu3 N8 91.3(3)
O12 Cu3 N8 91.4(3)
N9 Cu3 N10 80.0(3)
O16 Cu3 N10 103.9(3)
O12 Cu3 N10 100.6(3)
N8 Cu3 N10 158.9(3)
N9 Cu3 Cu4 165.5(2)
O16 Cu3 Cu4 49.86(18)
O12 Cu3 Cu4 56.60(17)
N8 Cu3 Cu4 115.5(2)
N10 Cu3 Cu4 85.6(2)
N13 Cu4 O9 145.9(3)
N13 Cu4 N14 79.9(3)
O9 Cu4 N14 89.6(3)
N13 Cu4 N12 80.0(3)
O9 Cu4 N12 106.7(3)
N14 Cu4 N12 159.9(3)
N13 Cu4 O15 113.2(3)
O9 Cu4 O15 99.8(3)
N14 Cu4 O15 94.5(3)
N12 Cu4 O15 94.1(3)
N13 Cu4 Cu3 162.3(2)
O9 Cu4 Cu3 48.06(19)
N14 Cu4 Cu3 115.40(19)
N12 Cu4 Cu3 84.6(2)
O15 Cu4 Cu3 59.10(18)
O12 Cl3 O9 121.9(4)
O12 Cl3 O11 110.1(4)
O9 Cl3 O11 110.8(4)
O12 Cl3 O10 106.0(3)
O9 Cl3 O10 106.3(3)
O11 Cl3 O10 99.0(3)
O15 Cl4 O16 124.4(4)
O15 Cl4 O14 107.7(4)
O16 Cl4 O14 108.7(4)
O15 Cl4 O13 107.5(4)
O16 Cl4 O13 108.0(4)
O14 Cl4 O13 97.2(4)
Cl3 O9 Cu4 148.4(4)
Cl3 O12 Cu3 140.5(4)
Cl4 O15 Cu4 134.3(4)
Cl4 O16 Cu3 160.6(4)
C38 N8 C42 119.3(7)
C38 N8 Cu3 125.7(6)
C42 N8 Cu3 115.0(6)
C47 N9 C43 122.4(8)
C47 N9 Cu3 118.2(6)
C43 N9 Cu3 119.3(6)
C48 N10 C52 118.4(7)
C48 N10 Cu3 114.0(5)
C52 N10 Cu3 127.5(6)
C55 N11 C52 116.4(7)
C58 N12 C55 119.7(7)
C58 N12 Cu4 112.8(6)
C55 N12 Cu4 127.5(5)
C63 N13 C59 122.8(8)
C63 N13 Cu4 118.8(6)
C59 N13 Cu4 118.2(7)
C68 N14 C64 119.2(8)
C68 N14 Cu4 126.8(6)
C64 N14 Cu4 114.0(6)
N8 C38 C39 122.2(9)
C40 C39 C38 117.8(9)
C41 C40 C39 121.2(8)
C40 C41 C42 119.0(9)
N8 C42 C41 120.4(9)
N8 C42 C43 114.2(7)
C41 C42 C43 125.4(8)
N9 C43 C44 119.6(9)
N9 C43 C42 112.5(8)
C44 C43 C42 127.9(8)
C43 C44 C45 118.6(9)
C46 C45 C44 120.9(10)
C45 C46 C47 118.5(9)
N9 C47 C46 120.0(8)
N9 C47 C48 112.9(8)
C46 C47 C48 127.0(9)
N10 C48 C49 123.8(8)
N10 C48 C47 114.8(8)
C49 C48 C47 121.4(8)
C50 C49 C48 118.6(9)
C49 C50 C51 119.9(8)
C50 C51 C53 122.5(8)
C50 C51 C52 119.2(8)
C53 C51 C52 118.3(9)
N11 C52 N10 115.4(7)
N11 C52 C51 124.6(7)
N10 C52 C51 120.0(8)
C51 C53 C54 117.6(8)
C51 C53 C69 122.0(11)
C54 C53 C69 120.2(10)
C56 C54 C55 119.3(9)
C56 C54 C53 122.4(8)
C55 C54 C53 118.3(8)
N11 C55 N12 115.9(7)
N11 C55 C54 124.7(8)
N12 C55 C54 119.3(7)
C57 C56 C54 119.7(8)
C56 C57 C58 119.6(8)
N12 C58 C57 122.4(9)
N12 C58 C59 115.8(7)
C57 C58 C59 121.8(8)
N13 C59 C60 119.5(10)
N13 C59 C58 113.1(7)
C60 C59 C58 127.4(8)
C61 C60 C59 118.7(9)
C60 C61 C62 121.4(10)
C61 C62 C63 118.1(11)
N13 C63 C62 119.4(9)
N13 C63 C64 113.4(8)
C62 C63 C64 127.1(10)
N14 C64 C65 121.1(8)
N14 C64 C63 113.9(9)
C65 C64 C63 124.9(9)
C64 C65 C66 120.1(10)
C67 C66 C65 118.5(10)
C66 C67 C68 119.1(9)
N14 C68 C67 122.0(9)
C70 C69 C74 115.7(11)
C70 C69 C53 121.0(10)
C74 C69 C53 123.2(11)
C69 C70 C71 122.7(12)
C72 C71 C70 119.7(13)
C73 C72 C71 119.6(11)
C72 C73 C74 121.2(12)
C69 C74 C73 121.0(12)
F6 P1 F3 89.5(5)
F6 P1 F5 93.1(5)
F3 P1 F5 177.3(5)
F6 P1 F2 92.1(4)
F3 P1 F2 90.0(4)
F5 P1 F2 90.8(4)
F6 P1 F1 90.5(4)
F3 P1 F1 88.1(4)
F5 P1 F1 90.9(4)
F2 P1 F1 176.7(5)
F6 P1 F4 179.0(5)
F3 P1 F4 91.2(5)
F5 P1 F4 86.2(4)
F2 P1 F4 88.6(4)
F1 P1 F4 88.8(4)
F10 P2 F7 90.5(5)
F10 P2 F9 91.3(6)
F7 P2 F9 90.6(4)
F10 P2 F8 92.8(6)
F7 P2 F8 176.7(6)
F9 P2 F8 89.4(4)
F10 P2 F11 87.9(5)
F7 P2 F11 91.5(4)
F9 P2 F11 177.8(5)
F8 P2 F11 88.6(4)
F10 P2 F12 176.3(5)
F7 P2 F12 88.4(5)
F9 P2 F12 92.3(6)
F8 P2 F12 88.2(6)
F11 P2 F12 88.6(5)
F14 P3 F17 93.5(7)
F14 P3 F18 96.1(6)
F17 P3 F18 89.3(4)
F14 P3 F15 96.7(6)
F17 P3 F15 169.1(6)
F18 P3 F15 93.3(4)
F14 P3 F16 87.2(6)
F17 P3 F16 90.0(5)
F18 P3 F16 176.6(6)
F15 P3 F16 86.7(4)
F14 P3 F13 177.7(6)
F17 P3 F13 88.7(6)
F18 P3 F13 84.2(5)
F15 P3 F13 81.0(5)
F16 P3 F13 92.5(6)
F24 P4 F22 157.0(8)
F24 P4 F21 113.6(9)
F22 P4 F21 86.5(7)
F24 P4 F20 97.2(6)
F22 P4 F20 91.8(6)
F21 P4 F20 94.6(6)
F24 P4 F23 73.7(8)
F22 P4 F23 86.0(8)
F21 P4 F23 172.5(8)
F20 P4 F23 85.8(6)
F24 P4 F19 83.3(6)
F22 P4 F19 87.3(6)
F21 P4 F19 86.4(6)
F20 P4 F19 178.7(7)
F23 P4 F19 93.1(6)
N15 C75 C76 179(2)
N16 C77 C78 176.1(19)
N17 C79 C80 171(2)
C81 C82 C83 98.0
C84 C83 C82 110.0
C83 C84 C85 135.0
C86 C85 C84 128.0

loop_
_geom_bond_atom_site_label_1
_geom_bond_atom_site_label_2
_geom_bond_distance
Cu1 N2 1.941(6)
Cu1 O1 1.950(6)
Cu1 N1 2.042(8)
Cu1 N3 2.081(7)
Cu1 O7 2.166(6)
Cu1 Cu2 5.0131(16)
Cu2 N6 1.938(7)
Cu2 O8 1.975(7)
Cu2 N7 2.040(7)
Cu2 N5 2.048(7)
Cu2 O4 2.066(6)
Cl1 O4 1.456(6)
Cl1 O1 1.459(6)
Cl1 O2 1.539(6)
Cl1 O3 1.544(5)
Cl2 O8 1.455(7)
Cl2 O7 1.458(6)
Cl2 O6 1.539(7)
Cl2 O5 1.550(7)
N1 C1 1.336(11)
N1 C5 1.344(10)
N2 C6 1.327(12)
N2 C10 1.330(11)
N3 C11 1.342(10)
N3 C15 1.368(11)
N4 C18 1.331(11)
N4 C15 1.344(10)
N5 C21 1.317(11)
N5 C18 1.383(10)
N6 C22 1.324(12)
N6 C26 1.353(11)
N7 C31 1.331(12)
N7 C27 1.332(11)
C1 C2 1.367(13)
C2 C3 1.382(13)
C3 C4 1.376(14)
C4 C5 1.365(13)
C5 C6 1.494(13)
C6 C7 1.391(12)
C7 C8 1.377(16)
C8 C9 1.360(16)
C9 C10 1.395(12)
C10 C11 1.456(14)
C11 C12 1.420(13)
C12 C13 1.360(14)
C13 C14 1.419(12)
C14 C16 1.374(14)
C14 C15 1.446(12)
C16 C17 1.415(12)
C16 C32 1.508(12)
C17 C19 1.413(13)
C17 C18 1.432(12)
C19 C20 1.331(13)
C20 C21 1.420(13)
C21 C22 1.486(12)
C22 C23 1.378(13)
C23 C24 1.364(14)
C24 C25 1.364(16)
C25 C26 1.387(13)
C26 C27 1.478(13)
C27 C28 1.390(12)
C28 C29 1.366(14)
C29 C30 1.371(13)
C30 C31 1.383(12)
C32 C33 1.373(15)
C32 C37 1.393(14)
C33 C34 1.367(16)
C34 C35 1.40(2)
C35 C36 1.369(19)
C36 C37 1.385(15)
Cu3 N9 1.932(7)
Cu3 O16 2.021(7)
Cu3 O12 2.027(5)
Cu3 N8 2.037(6)
Cu3 N10 2.038(7)
Cu3 Cu4 4.9502(17)
Cu4 N13 1.934(7)
Cu4 O9 1.953(6)
Cu4 N14 2.045(7)
Cu4 N12 2.060(7)
Cu4 O15 2.134(6)
Cl3 O12 1.459(6)
Cl3 O9 1.461(7)
Cl3 O11 1.533(6)
Cl3 O10 1.550(5)
Cl4 O15 1.452(6)
Cl4 O16 1.472(7)
Cl4 O14 1.538(6)
Cl4 O13 1.564(6)
N8 C38 1.337(12)
N8 C42 1.344(11)
N9 C47 1.347(11)
N9 C43 1.351(10)
N10 C48 1.335(11)
N10 C52 1.383(10)
N11 C55 1.329(10)
N11 C52 1.345(11)
N12 C58 1.336(10)
N12 C55 1.380(12)
N13 C63 1.333(13)
N13 C59 1.346(11)
N14 C68 1.309(11)
N14 C64 1.349(11)
C38 C39 1.387(12)
C39 C40 1.370(14)
C40 C41 1.339(14)
C41 C42 1.410(11)
C42 C43 1.457(13)
C43 C44 1.386(13)
C44 C45 1.390(15)
C45 C46 1.382(13)
C46 C47 1.383(13)
C47 C48 1.466(12)
C48 C49 1.407(12)
C49 C50 1.365(13)
C50 C51 1.397(13)
C51 C53 1.399(12)
C51 C52 1.430(12)
C53 C54 1.426(14)
C53 C69 1.470(14)
C54 C56 1.415(12)
C54 C55 1.423(11)
C56 C57 1.343(14)
C57 C58 1.411(12)
C58 C59 1.461(14)
C59 C60 1.391(13)
C60 C61 1.361(16)
C61 C62 1.384(16)
C62 C63 1.399(14)
C63 C64 1.479(12)
C64 C65 1.354(14)
C65 C66 1.376(14)
C66 C67 1.359(14)
C67 C68 1.386(14)
C69 C70 1.359(17)
C69 C74 1.372(13)
C70 C71 1.382(15)
C71 C72 1.339(17)
C72 C73 1.321(17)
C73 C74 1.387(15)
P1 F6 1.541(8)
P1 F3 1.570(8)
P1 F5 1.576(8)
P1 F2 1.586(7)
P1 F1 1.593(7)
P1 F4 1.598(7)
P2 F10 1.561(11)
P2 F7 1.570(7)
P2 F9 1.576(8)
P2 F8 1.581(8)
P2 F11 1.600(8)
P2 F12 1.603(11)
P3 F14 1.473(10)
P3 F17 1.527(8)
P3 F18 1.568(7)
P3 F15 1.575(7)
P3 F16 1.582(8)
P3 F13 1.654(10)
P4 F24 1.480(12)
P4 F22 1.501(10)
P4 F21 1.506(11)
P4 F20 1.549(8)
P4 F23 1.563(13)
P4 F19 1.581(9)
N15 C75 1.14(2)
C75 C76 1.41(2)
N16 C77 1.20(2)
C77 C78 1.40(2)
N17 C79 1.078(17)
C79 C80 1.495(18)
C81 C82 1.4658
C82 C83 1.5316
C83 C84 1.4642
C84 C85 1.5098
C85 C86 1.4374
